data_4123057
loop_
_publ_author_name
'Blackburn, Anthea K.'
'Sue, Andrew C.-H.'
'Shveyd, Alexander K.'
'Cao, Dennis'
'Tayi, Alok'
'Narayanan, Ashwin'
'Rolczynski, Brian S.'
'Szarko, Jodi M.'
'Bozdemir, Ozgur A.'
'Wakabayashi, Rie'
'Lehrman, Jessica A.'
'Kahr, Bart'
'Chen, Lin X.'
'Nassar, Majed S.'
'Stupp, Samuel I.'
'Stoddart, J. Fraser'

_publ_section_title
;
 Lock-Arm Supramolecular Ordering: A Molecular Construction Set for
 Cocrystallizing Organic Charge Transfer Complexes.
;
_journal_name_full 'Journal of the American Chemical Society'
_journal_page_first 141124065827003
_journal_paper_doi 10.1021/ja509442t
_journal_year 2014
_chemical_formula_moiety 'C18 H26 N2 O4, C12 H4 N4'
_chemical_formula_sum 'C30 H30 N6 O4'
_chemical_formula_weight 538.60
_chemical_name_systematic
;
 ?
;
_space_group_crystal_system triclinic
_space_group_IT_number 2
_space_group_name_Hall '-P 1'
_space_group_name_H-M_alt 'P -1'
_symmetry_space_group_name_Hall '-P 1'
_symmetry_space_group_name_H-M 'P -1'
_atom_sites_solution_hydrogens mixed
_atom_sites_solution_primary direct
_audit_creation_date 2014-09-02
_audit_creation_method
;
Olex2 1.2
(compiled 2014.08.28 svn.r2986 for OlexSys, GUI svn.r4866)
;
_cell_angle_alpha 89.2130(10)
_cell_angle_beta 83.730(2)
_cell_angle_gamma 73.487(2)
_cell_formula_units_Z 1
_cell_length_a 6.8961(2)
_cell_length_b 8.0293(3)
_cell_length_c 12.3435(4)
_cell_measurement_reflns_used 6308
_cell_measurement_temperature 100(2)
_cell_measurement_theta_max 66.66
_cell_measurement_theta_min 3.60
_cell_volume 651.25(4)
_computing_cell_refinement 'SAINT V7.23A (Bruker, 2005)'
_computing_data_collection 'APEX2 V2.1-4 (Bruker, 2007)'
_computing_data_reduction 'Bruker SAINT'
_computing_molecular_graphics 'Olex2 (Dolomanov et al., 2009)'
_computing_publication_material 'Olex2 (Dolomanov et al., 2009)'
_computing_structure_refinement 'ShelXL (Sheldrick, 2008)'
_computing_structure_solution 'ShelXS (Sheldrick, 2008)'
_diffrn_ambient_temperature 99.98
_diffrn_detector_area_resol_mean 8
_diffrn_measured_fraction_theta_full 0.945
_diffrn_measured_fraction_theta_max 0.954
_diffrn_measurement_device_type 'Bruker SMART APEX CCD area detector'
_diffrn_measurement_method '\w and \f scans'
_diffrn_radiation_monochromator 'Quazar optics'
_diffrn_radiation_type CuK\a
_diffrn_radiation_wavelength 1.54178
_diffrn_reflns_av_R_equivalents 0.0182
_diffrn_reflns_av_unetI/netI 0.0188
_diffrn_reflns_Laue_measured_fraction_full 0.945
_diffrn_reflns_Laue_measured_fraction_max 0.954
_diffrn_reflns_limit_h_max 3
_diffrn_reflns_limit_h_min -8
_diffrn_reflns_limit_k_max 9
_diffrn_reflns_limit_k_min -9
_diffrn_reflns_limit_l_max 14
_diffrn_reflns_limit_l_min -14
_diffrn_reflns_number 7902
_diffrn_reflns_point_group_measured_fraction_full 0.945
_diffrn_reflns_point_group_measured_fraction_max 0.954
_diffrn_reflns_theta_full 67.679
_diffrn_reflns_theta_max 67.174
_diffrn_reflns_theta_min 3.603
_diffrn_source microsource
_exptl_absorpt_coefficient_mu 0.763
_exptl_absorpt_correction_T_max 0.7529
_exptl_absorpt_correction_T_min 0.6653
_exptl_absorpt_correction_type multi-scan
_exptl_absorpt_process_details
;
SADABS-2008/1 (Bruker,2008) was used for absorption correction.
wR2(int) was 0.0607 before and 0.0274 after correction.
The Ratio of minimum to maximum transmission is 0.8836.
The \l/2 correction factor is 0.0015.
;
_exptl_crystal_colour yellow
_exptl_crystal_colour_primary yellow
_exptl_crystal_density_diffrn 1.373
_exptl_crystal_description columnar
_exptl_crystal_F_000 284
_exptl_crystal_size_max 0.553
_exptl_crystal_size_mid 0.195
_exptl_crystal_size_min 0.144
_refine_diff_density_max 0.191
_refine_diff_density_min -0.226
_refine_diff_density_rms 0.040
_refine_ls_extinction_method none
_refine_ls_goodness_of_fit_ref 1.056
_refine_ls_hydrogen_treatment mixed
_refine_ls_matrix_type full
_refine_ls_number_parameters 189
_refine_ls_number_reflns 2233
_refine_ls_number_restraints 0
_refine_ls_restrained_S_all 1.056
_refine_ls_R_factor_all 0.0321
_refine_ls_R_factor_gt 0.0314
_refine_ls_shift/su_max 0.000
_refine_ls_shift/su_mean 0.000
_refine_ls_structure_factor_coef Fsqd
_refine_ls_weighting_details 'w=1/[\s^2^(Fo^2^)+(0.0420P)^2^+0.2180P] where P=(Fo^2^+2Fc^2^)/3'
_refine_ls_weighting_scheme calc
_refine_ls_wR_factor_gt 0.0832
_refine_ls_wR_factor_ref 0.0838
_reflns_Friedel_coverage 0.000
_reflns_number_gt 2173
_reflns_number_total 2233
_reflns_threshold_expression 'I > 2\s(I)'
_cod_data_source_file ja509442t_si_003.cif
_cod_data_source_block p-1
_cod_database_code 4123057
_shelxl_version_number 2013-4
_shelx_space_group_comment
;
The symmetry employed for this shelxl refinement is uniquely defined
by the following loop, which should always be used as a source of
symmetry information in preference to the above space-group names.
They are only intended as comments.
;
_shelx_estimated_absorpt_t_max 0.898
_shelx_estimated_absorpt_t_min 0.678
_olex2_refinement_description
;
1. Fixed Uiso
 At 1.2 times of:
  All C(H) groups, All C(H,H) groups
2.a Secondary CH2 refined with riding coordinates:
 C1(H1A,H1B), C2(H2A,H2B), C3(H3A,H3B), C4(H4A,H4B)
2.b Aromatic/amide H refined with riding coordinates:
 C6(H6), C9(H9), C10(H10), C15(H15), C16(H16)
;
_olex2_computing_structure_refinement_long 'ShelXL (Sheldrick, 2008)'
_olex2_computing_structure_solution_long 'ShelXS (Sheldrick, 2008)'
_olex2_submission_special_instructions 'No special instructions were received'

loop_
_space_group_symop_operation_xyz
'x, y, z'
'-x, -y, -z'

loop_
_atom_site_label
_atom_site_type_symbol
_atom_site_fract_x
_atom_site_fract_y
_atom_site_fract_z
_atom_site_U_iso_or_equiv
_atom_site_adp_type
_atom_site_occupancy
_atom_site_site_symmetry_order
_atom_site_calc_flag
_atom_site_refinement_flags_posn
O1 O 0.22471(12) 0.96271(10) 0.10358(6) 0.0218(2) Uani 1 1 d .
O2 O 0.13869(12) 0.75398(9) -0.07110(6) 0.0193(2) Uani 1 1 d .
C1 C 0.35077(17) 0.79968(14) 0.05969(9) 0.0203(2) Uani 1 1 d .
H1A H 0.4365 0.7393 0.1157 0.024 Uiso 1 1 calc R
H1B H 0.4425 0.8208 -0.0031 0.024 Uiso 1 1 calc R
C2 C 0.23347(16) 0.68332(14) 0.02302(9) 0.0186(2) Uani 1 1 d .
H2A H 0.3265 0.5658 0.0055 0.022 Uiso 1 1 calc R
H2B H 0.1286 0.6732 0.0822 0.022 Uiso 1 1 calc R
C3 C 0.03757(17) 0.64165(14) -0.11520(9) 0.0188(2) Uani 1 1 d .
H3A H -0.1109 0.6868 -0.0943 0.023 Uiso 1 1 calc R
H3B H 0.0847 0.5244 -0.0844 0.023 Uiso 1 1 calc R
C4 C 0.08026(17) 0.62947(14) -0.23787(9) 0.0176(2) Uani 1 1 d .
H4A H 0.2273 0.5744 -0.2583 0.021 Uiso 1 1 calc R
H4B H 0.0047 0.5547 -0.2665 0.021 Uiso 1 1 calc R
N5 N 0.02151(15) 0.79873(12) -0.28714(8) 0.0195(2) Uani 1 1 d .
C6 C 0.12762(17) 0.67645(14) -0.46800(9) 0.0197(2) Uani 1 1 d .
H6 H 0.1671 0.5629 -0.4392 0.024 Uiso 1 1 calc R
C7 C 0.04471(16) 0.81873(14) -0.39763(9) 0.0170(2) Uani 1 1 d .
C8 C -0.01422(16) 0.99055(14) -0.44250(8) 0.0164(2) Uani 1 1 d .
C9 C -0.09957(17) 1.14030(14) -0.37406(9) 0.0184(2) Uani 1 1 d .
H9 H -0.1190 1.1285 -0.2973 0.022 Uiso 1 1 calc R
C10 C -0.15362(17) 1.30147(14) -0.41914(9) 0.0203(2) Uani 1 1 d .
H10 H -0.2101 1.4007 -0.3727 0.024 Uiso 1 1 calc R
N1 N 0.59084(15) 0.60526(13) -0.21387(8) 0.0233(2) Uani 1 1 d .
N2 N 0.23934(15) 1.15052(13) -0.13666(8) 0.0256(2) Uani 1 1 d .
C11 C 0.52217(16) 0.74429(15) -0.24275(9) 0.0189(2) Uani 1 1 d .
C12 C 0.32883(16) 1.04523(14) -0.19969(9) 0.0191(2) Uani 1 1 d .
C13 C 0.44043(16) 0.91704(14) -0.28057(9) 0.0180(2) Uani 1 1 d .
C14 C 0.47034(16) 0.95814(14) -0.38852(9) 0.0180(2) Uani 1 1 d .
C15 C 0.57402(16) 0.82550(14) -0.46978(9) 0.0190(2) Uani 1 1 d .
H15 H 0.6233 0.7084 -0.4481 0.023 Uiso 1 1 calc R
C16 C 0.39817(16) 1.13485(14) -0.42456(9) 0.0193(2) Uani 1 1 d .
H16 H 0.3300 1.2245 -0.3728 0.023 Uiso 1 1 calc R
H5 H -0.046(2) 0.885(2) -0.2463(13) 0.030(4) Uiso 1 1 d .
H1 H 0.155(3) 1.017(2) 0.0558(15) 0.045(5) Uiso 1 1 d .

loop_
_atom_site_aniso_label
_atom_site_aniso_U_11
_atom_site_aniso_U_22
_atom_site_aniso_U_33
_atom_site_aniso_U_23
_atom_site_aniso_U_13
_atom_site_aniso_U_12
O1 0.0279(4) 0.0186(4) 0.0170(4) -0.0016(3) -0.0057(3) -0.0022(3)
O2 0.0270(4) 0.0188(4) 0.0154(4) 0.0031(3) -0.0060(3) -0.0105(3)
C1 0.0191(5) 0.0203(6) 0.0201(5) -0.0018(4) -0.0026(4) -0.0033(4)
C2 0.0191(5) 0.0177(5) 0.0179(5) 0.0019(4) -0.0042(4) -0.0026(4)
C3 0.0242(6) 0.0182(5) 0.0167(5) 0.0016(4) -0.0031(4) -0.0101(4)
C4 0.0218(6) 0.0162(5) 0.0162(5) 0.0016(4) -0.0033(4) -0.0074(4)
N5 0.0284(5) 0.0154(5) 0.0134(5) 0.0002(4) -0.0002(4) -0.0050(4)
C6 0.0257(6) 0.0153(5) 0.0183(6) 0.0014(4) -0.0036(4) -0.0059(4)
C7 0.0191(5) 0.0186(5) 0.0152(5) 0.0009(4) -0.0032(4) -0.0081(4)
C8 0.0178(5) 0.0178(5) 0.0152(5) -0.0001(4) -0.0022(4) -0.0077(4)
C9 0.0235(6) 0.0195(5) 0.0130(5) -0.0005(4) -0.0016(4) -0.0075(4)
C10 0.0255(6) 0.0173(5) 0.0173(5) -0.0039(4) -0.0011(4) -0.0052(4)
N1 0.0247(5) 0.0243(5) 0.0191(5) 0.0019(4) 0.0000(4) -0.0049(4)
N2 0.0232(5) 0.0289(5) 0.0247(5) -0.0050(4) -0.0010(4) -0.0078(4)
C11 0.0178(5) 0.0249(6) 0.0145(5) -0.0016(4) 0.0002(4) -0.0075(4)
C12 0.0188(5) 0.0226(6) 0.0177(5) 0.0024(4) -0.0030(4) -0.0085(4)
C13 0.0166(5) 0.0197(5) 0.0186(5) -0.0006(4) -0.0022(4) -0.0066(4)
C14 0.0150(5) 0.0208(6) 0.0196(5) 0.0000(4) -0.0028(4) -0.0070(4)
C15 0.0192(5) 0.0168(5) 0.0208(6) 0.0005(4) -0.0023(4) -0.0046(4)
C16 0.0184(5) 0.0181(5) 0.0207(6) -0.0022(4) -0.0007(4) -0.0044(4)

loop_
_atom_type_symbol
_atom_type_description
_atom_type_scat_dispersion_real
_atom_type_scat_dispersion_imag
_atom_type_scat_source
C C 0.0181 0.0091 'International Tables Vol C Tables 4.2.6.8 and 6.1.1.4'
H H 0.0000 0.0000 'International Tables Vol C Tables 4.2.6.8 and 6.1.1.4'
N N 0.0311 0.0180 'International Tables Vol C Tables 4.2.6.8 and 6.1.1.4'
O O 0.0492 0.0322 'International Tables Vol C Tables 4.2.6.8 and 6.1.1.4'

loop_
_geom_angle_atom_site_label_1
_geom_angle_atom_site_label_2
_geom_angle_atom_site_label_3
_geom_angle
_geom_angle_site_symmetry_1
_geom_angle_site_symmetry_3
C2 O2 C3 112.11(8) . .
O1 C1 C2 113.55(9) . .
O2 C2 C1 109.47(9) . .
O2 C3 C4 110.82(8) . .
N5 C4 C3 111.84(9) . .
C7 N5 C4 121.95(9) . .
C7 C6 C10 120.77(10) . 2_574
N5 C7 C6 121.21(10) . .
N5 C7 C8 119.73(10) . .
C6 C7 C8 119.05(10) . .
C8 C8 C7 119.06(12) 2_574 .
C9 C8 C7 121.26(10) . .
C9 C8 C8 119.69(12) . 2_574
C10 C9 C8 119.84(10) . .
C9 C10 C6 121.60(10) . 2_574
N1 C11 C13 178.71(12) . .
N2 C12 C13 178.51(12) . .
C11 C13 C12 116.48(10) . .
C14 C13 C11 121.69(10) . .
C14 C13 C12 121.82(10) . .
C13 C14 C15 121.02(10) . .
C13 C14 C16 121.17(10) . .
C16 C14 C15 117.81(10) . .
C16 C15 C14 121.11(10) 2_674 .
C15 C16 C14 121.08(10) 2_674 .

loop_
_geom_bond_atom_site_label_1
_geom_bond_atom_site_label_2
_geom_bond_distance
_geom_bond_site_symmetry_2
O1 C1 1.4256(13) .
O2 C2 1.4267(13) .
O2 C3 1.4318(13) .
C1 C2 1.5012(15) .
C3 C4 1.5097(15) .
C4 N5 1.4488(14) .
N5 C7 1.3683(14) .
C6 C7 1.3906(15) .
C6 C10 1.4004(16) 2_574
C7 C8 1.4438(15) .
C8 C8 1.424(2) 2_574
C8 C9 1.4223(15) .
C9 C10 1.3691(16) .
C10 C6 1.4004(16) 2_574
N1 C11 1.1502(15) .
N2 C12 1.1478(15) .
C11 C13 1.4335(16) .
C12 C13 1.4348(15) .
C13 C14 1.3761(16) .
C14 C15 1.4462(16) .
C14 C16 1.4451(15) .
C15 C16 1.3445(16) 2_674
C16 C15 1.3445(16) 2_674

loop_
_geom_torsion_atom_site_label_1
_geom_torsion_atom_site_label_2
_geom_torsion_atom_site_label_3
_geom_torsion_atom_site_label_4
_geom_torsion
_geom_torsion_site_symmetry_1
_geom_torsion_site_symmetry_4
O1 C1 C2 O2 69.21(11) . .
O2 C3 C4 N5 -56.85(12) . .
C2 O2 C3 C4 -136.32(9) . .
C3 O2 C2 C1 175.37(8) . .
C3 C4 N5 C7 -179.40(9) . .
C4 N5 C7 C6 -0.44(16) . .
C4 N5 C7 C8 -179.31(9) . .
N5 C7 C8 C8 178.90(11) . 2_574
N5 C7 C8 C9 -1.06(16) . .
C6 C7 C8 C8 0.01(18) . 2_574
C6 C7 C8 C9 -179.96(10) . .
C7 C8 C9 C10 179.91(10) . .
C8 C8 C9 C10 -0.05(19) 2_574 .
C8 C9 C10 C6 0.18(17) . 2_574
C10 C6 C7 N5 -179.01(10) 2_574 .
C10 C6 C7 C8 -0.14(16) 2_574 .
C11 C13 C14 C15 4.33(16) . .
C11 C13 C14 C16 -176.08(10) . .
C12 C13 C14 C15 -176.73(10) . .
C12 C13 C14 C16 2.86(16) . .
C13 C14 C15 C16 179.41(10) . 2_674
C13 C14 C16 C15 -179.41(10) . 2_674
C15 C14 C16 C15 0.20(17) . 2_674
C16 C14 C15 C16 -0.20(17) . 2_674
